data_7010738
loop_
_publ_author_name
'Harrison, William T. A.'
'Howie, R. Alan'
'Munro, Craig M.'
'Wardell, James L.'

_publ_section_title
;
 Monomer--polymer forms of solid, unsolvated, 5-coordinate
 halodimethyl(2-diphenylphosphinylethyl)stannanes, XMe2SnCH2CH2P(O)Ph2
 (X&#x00A0;=&#x00A0;Cl, Br or I). Effects of different
 recrystallisation media
;
_journal_issue 18
_journal_name_full 'Journal of the Chemical Society, Dalton Transactions'
_journal_page_first 2593
_journal_paper_doi 10.1039/b103107b
_journal_year 2001
_chemical_formula_moiety 'C16 H20 I O P Sn'
_chemical_formula_sum 'C16 H20 I O P Sn'
_chemical_formula_weight 504.88
_chemical_name_systematic
; 
Catena[iododimethyl(2-diphenylphosphinoethyl)stannane]
;
_space_group_IT_number 19
_symmetry_cell_setting orthorhombic
_symmetry_space_group_name_Hall 'P 2ac 2ab'
_symmetry_space_group_name_H-M 'P 21 21 21'
_atom_sites_solution_hydrogens geom
_atom_sites_solution_primary heavy
_atom_sites_solution_secondary difmap
_audit_creation_method SHELXL-97
_cell_angle_alpha 90.00
_cell_angle_beta 90.00
_cell_angle_gamma 90.00
_cell_formula_units_Z 4
_cell_length_a 10.7840(4)
_cell_length_b 11.9471(5)
_cell_length_c 14.2380(6)
_cell_measurement_reflns_used 7413
_cell_measurement_temperature 301(2)
_cell_measurement_theta_max 44.9
_cell_measurement_theta_min 2.5
_cell_volume 1834.39(13)
_computing_cell_refinement 'SAINT (Bruker, 1999)'
_computing_data_collection 'SMART (Bruker, 1999)'
_computing_data_reduction SAINT
_computing_molecular_graphics 'ORTEP-3 (Farrugia, 1997)'
_computing_publication_material SHELXL-97
_computing_structure_refinement 'SHELXL-97 (Sheldrick, 1997)'
_computing_structure_solution 'SHELXS-86 (Sheldrick, 1990)'
_diffrn_ambient_temperature 301(2)
_diffrn_measured_fraction_theta_full 0.999
_diffrn_measured_fraction_theta_max 0.999
_diffrn_measurement_device_type 'Bruker SMART 1000 CCD'
_diffrn_measurement_method '\f and \w'
_diffrn_radiation_monochromator graphite
_diffrn_radiation_source 'fine-focus sealed tube'
_diffrn_radiation_type MoK\a
_diffrn_radiation_wavelength 0.71073
_diffrn_reflns_av_R_equivalents 0.0263
_diffrn_reflns_av_sigmaI/netI 0.0217
_diffrn_reflns_limit_h_max 12
_diffrn_reflns_limit_h_min -12
_diffrn_reflns_limit_k_max 14
_diffrn_reflns_limit_k_min -13
_diffrn_reflns_limit_l_max 16
_diffrn_reflns_limit_l_min -12
_diffrn_reflns_number 11013
_diffrn_reflns_theta_full 25.01
_diffrn_reflns_theta_max 25.01
_diffrn_reflns_theta_min 2.23
_diffrn_standards_decay_% 0
_diffrn_standards_number 0
_exptl_absorpt_coefficient_mu 3.157
_exptl_absorpt_correction_T_max 0.8619
_exptl_absorpt_correction_T_min 0.6127
_exptl_absorpt_correction_type multi-scan
_exptl_absorpt_process_details '(SADABS: Bruker, 1999)'
_exptl_crystal_colour colourless
_exptl_crystal_density_diffrn 1.828
_exptl_crystal_density_method 'not measured'
_exptl_crystal_description block
_exptl_crystal_F_000 968
_exptl_crystal_size_max 0.32
_exptl_crystal_size_mid 0.22
_exptl_crystal_size_min 0.19
_refine_diff_density_max 0.660
_refine_diff_density_min -0.339
_refine_diff_density_rms 0.054
_refine_ls_abs_structure_details 'Flack H D (1983), Acta Cryst. A39, 876-881'
_refine_ls_abs_structure_Flack -0.01(2)
_refine_ls_extinction_method none
_refine_ls_goodness_of_fit_ref 1.014
_refine_ls_hydrogen_treatment constr
_refine_ls_matrix_type full
_refine_ls_number_parameters 183
_refine_ls_number_reflns 3222
_refine_ls_number_restraints 0
_refine_ls_restrained_S_all 1.014
_refine_ls_R_factor_all 0.0202
_refine_ls_R_factor_gt 0.0185
_refine_ls_shift/su_max 0.000
_refine_ls_shift/su_mean 0.000
_refine_ls_structure_factor_coef Fsqd
_refine_ls_weighting_details 'calc w=1/[\s^2^(Fo^2^)+(0.0258P)^2^] where P=(Fo^2^+2Fc^2^)/3'
_refine_ls_weighting_scheme calc
_refine_ls_wR_factor_gt 0.0430
_refine_ls_wR_factor_ref 0.0436
_reflns_number_gt 3080
_reflns_number_total 3222
_reflns_threshold_expression I>2\s(I)
_cod_data_source_file b103107b.txt
_cod_data_source_block iprt
_cod_database_code 7010738

loop_
_symmetry_equiv_pos_as_xyz
'x, y, z'
'-x+1/2, -y, z+1/2'
'x+1/2, -y+1/2, -z'
'-x, y+1/2, -z+1/2'

loop_
_atom_site_label
_atom_site_type_symbol
_atom_site_fract_x
_atom_site_fract_y
_atom_site_fract_z
_atom_site_U_iso_or_equiv
_atom_site_adp_type
_atom_site_occupancy
_atom_site_calc_flag
_atom_site_refinement_flags
_atom_site_disorder_assembly
_atom_site_disorder_group
Sn1 Sn 0.159883(19) 0.151497(19) -0.093229(16) 0.03631(7) Uani 1 d . . .
I1 I 0.12256(3) -0.02802(3) -0.23616(2) 0.06157(10) Uani 1 d . . .
P1 P -0.28192(8) 0.12557(7) -0.08688(7) 0.0379(2) Uani 1 d . . .
O1 O -0.3255(3) 0.2138(2) -0.0199(2) 0.0570(7) Uani 1 d . . .
C1 C 0.3002(4) 0.0583(4) -0.0229(3) 0.0660(13) Uani 1 d . . .
H1A H 0.3791 0.0937 -0.0324 0.099 Uiso 1 calc R . .
H1B H 0.3027 -0.0164 -0.0478 0.099 Uiso 1 calc R . .
H1C H 0.2820 0.0554 0.0430 0.099 Uiso 1 calc R . .
C2 C 0.2083(5) 0.2720(4) -0.1954(3) 0.0684(14) Uani 1 d . . .
H2A H 0.2479 0.3344 -0.1654 0.103 Uiso 1 calc R . .
H2B H 0.1349 0.2970 -0.2272 0.103 Uiso 1 calc R . .
H2C H 0.2643 0.2391 -0.2401 0.103 Uiso 1 calc R . .
C3 C -0.0287(3) 0.1375(3) -0.0479(3) 0.0451(9) Uani 1 d . . .
H3A H -0.0395 0.0656 -0.0171 0.054 Uiso 1 calc R . .
H3B H -0.0447 0.1952 -0.0015 0.054 Uiso 1 calc R . .
C4 C -0.1251(3) 0.1477(3) -0.1264(2) 0.0421(8) Uani 1 d . . .
H4A H -0.1061 0.0935 -0.1750 0.050 Uiso 1 calc R . .
H4B H -0.1191 0.2217 -0.1541 0.050 Uiso 1 calc R . .
C5 C -0.3759(3) 0.1240(3) -0.1912(3) 0.0418(8) Uani 1 d . . .
C6 C -0.3964(5) 0.2224(4) -0.2392(4) 0.0735(13) Uani 1 d . . .
H6 H -0.3635 0.2892 -0.2166 0.088 Uiso 1 calc R . .
C7 C -0.4665(6) 0.2220(5) -0.3214(4) 0.0869(17) Uani 1 d . . .
H7 H -0.4800 0.2886 -0.3535 0.104 Uiso 1 calc R . .
C8 C -0.5145(5) 0.1264(5) -0.3545(4) 0.0766(15) Uani 1 d . . .
H8 H -0.5610 0.1273 -0.4094 0.092 Uiso 1 calc R . .
C9 C -0.4960(7) 0.0295(6) -0.3089(4) 0.101(2) Uani 1 d . . .
H9 H -0.5298 -0.0367 -0.3318 0.121 Uiso 1 calc R . .
C10 C -0.4265(5) 0.0293(4) -0.2281(4) 0.0803(15) Uani 1 d . . .
H10 H -0.4134 -0.0384 -0.1973 0.096 Uiso 1 calc R . .
C11 C -0.2885(3) -0.0113(3) -0.0348(2) 0.0397(8) Uani 1 d . . .
C12 C -0.2184(4) -0.0999(3) -0.0689(3) 0.0522(10) Uani 1 d . . .
H12 H -0.1643 -0.0890 -0.1189 0.063 Uiso 1 calc R . .
C13 C -0.2296(5) -0.2043(4) -0.0280(4) 0.0679(13) Uani 1 d . . .
H13 H -0.1821 -0.2634 -0.0507 0.081 Uiso 1 calc R . .
C14 C -0.3090(5) -0.2223(4) 0.0451(3) 0.0699(13) Uani 1 d . . .
H14 H -0.3149 -0.2929 0.0724 0.084 Uiso 1 calc R . .
C15 C -0.3802(5) -0.1351(4) 0.0782(3) 0.0697(13) Uani 1 d . . .
H15 H -0.4353 -0.1475 0.1274 0.084 Uiso 1 calc R . .
C16 C -0.3708(4) -0.0308(4) 0.0397(3) 0.0539(10) Uani 1 d . . .
H16 H -0.4191 0.0275 0.0630 0.065 Uiso 1 calc R . .

loop_
_atom_site_aniso_label
_atom_site_aniso_U_11
_atom_site_aniso_U_22
_atom_site_aniso_U_33
_atom_site_aniso_U_23
_atom_site_aniso_U_13
_atom_site_aniso_U_12
Sn1 0.03253(11) 0.03967(12) 0.03674(12) 0.00041(11) -0.00155(10) 0.00138(10)
I1 0.06585(18) 0.06394(17) 0.05493(17) -0.02498(14) -0.00804(13) 0.01436(13)
P1 0.0331(4) 0.0394(5) 0.0412(5) -0.0082(4) 0.0035(4) 0.0002(3)
O1 0.0541(17) 0.0537(16) 0.0633(18) -0.0227(13) 0.0079(14) 0.0057(14)
C1 0.062(3) 0.066(3) 0.069(3) -0.008(2) -0.025(2) 0.023(2)
C2 0.090(4) 0.059(3) 0.056(3) 0.018(2) 0.018(2) -0.002(2)
C3 0.0380(18) 0.058(2) 0.0394(19) -0.0070(18) 0.0017(15) -0.0059(18)
C4 0.0356(17) 0.0444(19) 0.0462(19) -0.0017(16) 0.0036(14) -0.0022(17)
C5 0.0340(18) 0.045(2) 0.046(2) -0.0036(15) 0.0022(15) 0.0030(15)
C6 0.080(3) 0.053(3) 0.088(4) 0.001(3) -0.021(3) 0.009(2)
C7 0.096(4) 0.081(4) 0.084(4) 0.020(3) -0.018(3) 0.030(3)
C8 0.069(3) 0.101(4) 0.060(3) -0.005(3) -0.018(2) 0.009(3)
C9 0.133(5) 0.089(4) 0.080(4) 0.013(3) -0.049(4) -0.030(4)
C10 0.113(4) 0.059(3) 0.070(3) 0.004(2) -0.034(3) -0.021(3)
C11 0.0389(18) 0.042(2) 0.0380(19) -0.0029(15) -0.0017(15) -0.0054(15)
C12 0.058(2) 0.046(2) 0.052(3) -0.0032(18) 0.0071(19) 0.0029(18)
C13 0.074(3) 0.055(3) 0.075(3) 0.000(2) -0.008(3) 0.009(2)
C14 0.092(4) 0.060(3) 0.058(3) 0.015(2) -0.011(3) -0.017(3)
C15 0.079(3) 0.081(3) 0.049(3) 0.007(2) 0.008(2) -0.027(3)
C16 0.052(2) 0.066(3) 0.043(2) -0.005(2) 0.0030(18) -0.011(2)

loop_
_atom_type_symbol
_atom_type_description
_atom_type_scat_dispersion_real
_atom_type_scat_dispersion_imag
_atom_type_scat_source
C C 0.0033 0.0016 'International Tables Vol C Tables 4.2.6.8 and 6.1.1.4'
H H 0.0000 0.0000 'International Tables Vol C Tables 4.2.6.8 and 6.1.1.4'
I I -0.4742 1.8119 'International Tables Vol C Tables 4.2.6.8 and 6.1.1.4'
O O 0.0106 0.0060 'International Tables Vol C Tables 4.2.6.8 and 6.1.1.4'
P P 0.1023 0.0942 'International Tables Vol C Tables 4.2.6.8 and 6.1.1.4'
Sn Sn -0.6537 1.4246 'International Tables Vol C Tables 4.2.6.8 and 6.1.1.4'

loop_
_geom_angle_atom_site_label_1
_geom_angle_atom_site_label_2
_geom_angle_atom_site_label_3
_geom_angle
_geom_angle_site_symmetry_1
_geom_angle_site_symmetry_3
_geom_angle_publ_flag
C2 Sn1 C1 120.3(2) . . ?
C2 Sn1 C3 119.76(18) . . ?
C1 Sn1 C3 119.50(18) . . ?
C2 Sn1 O1 89.34(16) . 3 ?
C1 Sn1 O1 89.32(15) . 3 ?
C3 Sn1 O1 84.72(12) . 3 ?
C2 Sn1 I1 93.06(14) . . ?
C1 Sn1 I1 92.31(13) . . ?
C3 Sn1 I1 91.23(10) . . ?
O1 Sn1 I1 175.92(8) 3 . ?
O1 P1 C11 111.44(17) . . ?
O1 P1 C5 110.89(16) . . ?
C11 P1 C5 108.00(16) . . ?
O1 P1 C4 112.97(18) . . ?
C11 P1 C4 107.42(17) . . ?
C5 P1 C4 105.81(17) . . ?
P1 O1 Sn1 165.40(19) . 3_455 ?
C4 C3 Sn1 114.7(2) . . ?
C3 C4 P1 113.4(3) . . ?
C10 C5 C6 117.0(4) . . ?
C10 C5 P1 123.6(3) . . ?
C6 C5 P1 119.4(3) . . ?
C5 C6 C7 120.0(5) . . ?
C8 C7 C6 120.6(5) . . ?
C7 C8 C9 120.6(5) . . ?
C8 C9 C10 119.1(5) . . ?
C5 C10 C9 122.7(5) . . ?
C12 C11 C16 118.8(4) . . ?
C12 C11 P1 121.9(3) . . ?
C16 C11 P1 119.2(3) . . ?
C13 C12 C11 119.6(4) . . ?
C14 C13 C12 121.2(5) . . ?
C13 C14 C15 119.4(4) . . ?
C16 C15 C14 120.8(4) . . ?
C15 C16 C11 120.1(4) . . ?

loop_
_geom_bond_atom_site_label_1
_geom_bond_atom_site_label_2
_geom_bond_distance
_geom_bond_site_symmetry_2
_geom_bond_publ_flag
Sn1 C2 2.112(4) . ?
Sn1 C1 2.129(4) . ?
Sn1 C3 2.141(3) . ?
Sn1 O1 2.282(3) 3 ?
Sn1 I1 2.9838(4) . ?
P1 O1 1.497(3) . ?
P1 C11 1.796(4) . ?
P1 C5 1.799(4) . ?
P1 C4 1.801(3) . ?
O1 Sn1 2.282(3) 3_455 ?
C3 C4 1.532(5) . ?
C5 C10 1.362(6) . ?
C5 C6 1.378(6) . ?
C6 C7 1.393(7) . ?
C7 C8 1.339(8) . ?
C8 C9 1.343(8) . ?
C9 C10 1.373(7) . ?
C11 C12 1.388(5) . ?
C11 C16 1.403(5) . ?
C12 C13 1.382(6) . ?
C13 C14 1.365(7) . ?
C14 C15 1.377(7) . ?
C15 C16 1.366(6) . ?

loop_
_geom_torsion_atom_site_label_1
_geom_torsion_atom_site_label_2
_geom_torsion_atom_site_label_3
_geom_torsion_atom_site_label_4
_geom_torsion
_geom_torsion_site_symmetry_1
_geom_torsion_site_symmetry_2
_geom_torsion_site_symmetry_3
_geom_torsion_site_symmetry_4
_geom_torsion_publ_flag
C11 P1 O1 Sn1 88.5(8) . . . 3_455 ?
C5 P1 O1 Sn1 -151.1(8) . . . 3_455 ?
C4 P1 O1 Sn1 -32.5(8) . . . 3_455 ?
C2 Sn1 C3 C4 40.8(3) . . . . ?
C1 Sn1 C3 C4 -146.8(3) . . . . ?
O1 Sn1 C3 C4 127.0(3) 3 . . . ?
I1 Sn1 C3 C4 -53.4(3) . . . . ?
Sn1 C3 C4 P1 175.84(19) . . . . ?
O1 P1 C4 C3 65.5(3) . . . . ?
C11 P1 C4 C3 -57.9(3) . . . . ?
C5 P1 C4 C3 -173.0(3) . . . . ?
O1 P1 C5 C10 -130.8(4) . . . . ?
C11 P1 C5 C10 -8.4(4) . . . . ?
C4 P1 C5 C10 106.4(4) . . . . ?
O1 P1 C5 C6 51.1(4) . . . . ?
C11 P1 C5 C6 173.5(3) . . . . ?
C4 P1 C5 C6 -71.7(4) . . . . ?
C10 C5 C6 C7 0.2(7) . . . . ?
P1 C5 C6 C7 178.4(4) . . . . ?
C5 C6 C7 C8 0.1(9) . . . . ?
C6 C7 C8 C9 0.0(9) . . . . ?
C7 C8 C9 C10 -0.4(10) . . . . ?
C6 C5 C10 C9 -0.5(9) . . . . ?
P1 C5 C10 C9 -178.7(5) . . . . ?
C8 C9 C10 C5 0.7(11) . . . . ?
O1 P1 C11 C12 -158.9(3) . . . . ?
C5 P1 C11 C12 79.1(3) . . . . ?
C4 P1 C11 C12 -34.6(4) . . . . ?
O1 P1 C11 C16 24.0(3) . . . . ?
C5 P1 C11 C16 -98.0(3) . . . . ?
C4 P1 C11 C16 148.3(3) . . . . ?
C16 C11 C12 C13 -1.0(6) . . . . ?
P1 C11 C12 C13 -178.1(3) . . . . ?
C11 C12 C13 C14 0.4(7) . . . . ?
C12 C13 C14 C15 0.7(7) . . . . ?
C13 C14 C15 C16 -1.0(7) . . . . ?
C14 C15 C16 C11 0.4(7) . . . . ?
C12 C11 C16 C15 0.7(6) . . . . ?
P1 C11 C16 C15 177.8(3) . . . . ?
